data_4121489
loop_
_publ_author_name
'Shen, Jingmei'
'Yap, Glenn P. A.'
'Theopold, Klaus H.'

_publ_section_title
;
 Chromium mediated reductive coupling of isonitrile forms unusual
 heterocycles.
;
_journal_issue 9
_journal_name_full 'Journal of the American Chemical Society'
_journal_page_first 3382
_journal_page_last 3384
_journal_paper_doi 10.1021/ja501291p
_journal_volume 136
_journal_year 2014
_chemical_formula_sum 'C54 H80 Cr N6'
_chemical_formula_weight 865.24
_chemical_name_systematic
; 
 ? 
;
_space_group_crystal_system monoclinic
_space_group_IT_number 13
_space_group_name_Hall '-P 2yc'
_space_group_name_H-M_alt 'P 1 2/c 1'
_symmetry_space_group_name_Hall '-P 2yc'
_symmetry_space_group_name_H-M 'P 1 2/c 1'
_atom_sites_solution_hydrogens geom
_audit_creation_method SHELXL-2013
_cell_angle_alpha 90
_cell_angle_beta 107.769(6)
_cell_angle_gamma 90
_cell_formula_units_Z 4
_cell_length_a 25.870(8)
_cell_length_b 8.298(3)
_cell_length_c 24.800(8)
_cell_measurement_reflns_used 4901
_cell_measurement_temperature 200(2)
_cell_measurement_theta_max 21.31
_cell_measurement_theta_min 2.45
_cell_volume 5070(3)
_computing_cell_refinement 'Bruker SAINT'
_computing_data_collection 'Bruker APEX2'
_computing_data_reduction 'Bruker SAINT'
_computing_molecular_graphics 'Bruker SHELXTL'
_computing_publication_material 'Bruker SHELXTL'
_computing_structure_refinement 'SHELXL-2013 (Sheldrick, 2013)'
_computing_structure_solution 'SHELXS-97 (Sheldrick 2008)'
_diffrn_ambient_temperature 200(2)
_diffrn_detector_area_resol_mean 8.33
_diffrn_measured_fraction_theta_full 1.000
_diffrn_measured_fraction_theta_max 0.997
_diffrn_measurement_device_type 'Bruker AXS APEX diffractometer'
_diffrn_measurement_method '\f and \w scans'
_diffrn_radiation_type MoK\a
_diffrn_radiation_wavelength 0.71073
_diffrn_reflns_av_R_equivalents 0.0640
_diffrn_reflns_av_unetI/netI 0.0568
_diffrn_reflns_Laue_measured_fraction_full 1.000
_diffrn_reflns_Laue_measured_fraction_max 0.997
_diffrn_reflns_limit_h_max 33
_diffrn_reflns_limit_h_min -33
_diffrn_reflns_limit_k_max 10
_diffrn_reflns_limit_k_min -10
_diffrn_reflns_limit_l_max 32
_diffrn_reflns_limit_l_min -32
_diffrn_reflns_number 48503
_diffrn_reflns_point_group_measured_fraction_full 1.000
_diffrn_reflns_point_group_measured_fraction_max 0.997
_diffrn_reflns_theta_full 25.000
_diffrn_reflns_theta_max 27.568
_diffrn_reflns_theta_min 0.827
_exptl_absorpt_coefficient_mu 0.266
_exptl_absorpt_correction_T_max 0.7456
_exptl_absorpt_correction_T_min 0.6851
_exptl_absorpt_correction_type multi-scan
_exptl_absorpt_process_details 'APEX2 (Bruker, 2007)'
_exptl_crystal_colour red
_exptl_crystal_density_diffrn 1.134
_exptl_crystal_description block
_exptl_crystal_F_000 1880
_exptl_crystal_size_max 0.273
_exptl_crystal_size_mid 0.182
_exptl_crystal_size_min 0.087
_refine_diff_density_max 0.844
_refine_diff_density_min -0.356
_refine_diff_density_rms 0.059
_refine_ls_extinction_method none
_refine_ls_goodness_of_fit_ref 1.040
_refine_ls_hydrogen_treatment constr
_refine_ls_matrix_type full
_refine_ls_number_parameters 566
_refine_ls_number_reflns 11689
_refine_ls_number_restraints 270
_refine_ls_restrained_S_all 1.043
_refine_ls_R_factor_all 0.1084
_refine_ls_R_factor_gt 0.0682
_refine_ls_shift/su_max 0.000
_refine_ls_shift/su_mean 0.000
_refine_ls_structure_factor_coef Fsqd
_refine_ls_weighting_details 'w=1/[\s^2^(Fo^2^)+(0.0702P)^2^+3.3031P] where P=(Fo^2^+2Fc^2^)/3'
_refine_ls_weighting_scheme calc
_refine_ls_wR_factor_gt 0.1568
_refine_ls_wR_factor_ref 0.1837
_reflns_Friedel_coverage 0.000
_reflns_number_gt 7810
_reflns_number_total 11689
_reflns_threshold_expression 'I > 2\s(I)'
_cod_data_source_file ja501291p_si_001.cif
_cod_data_source_block kla0061
_cod_database_code 4121489
_shelx_space_group_comment
; 
The symmetry employed for this shelxl refinement is uniquely defined 
by the following loop, which should always be used as a source of 
symmetry information in preference to the above space-group names. 
They are only intended as comments. 
;
_shelx_estimated_absorpt_t_min 0.931
_shelx_estimated_absorpt_t_max 0.977
_shelxl_version_number 2013-4

loop_
_space_group_symop_operation_xyz
'x, y, z'
'-x, y, -z+1/2'
'-x, -y, -z'
'x, -y, z-1/2'

loop_
_atom_site_label
_atom_site_type_symbol
_atom_site_fract_x
_atom_site_fract_y
_atom_site_fract_z
_atom_site_U_iso_or_equiv
_atom_site_adp_type
_atom_site_occupancy
_atom_site_site_symmetry_order
_atom_site_calc_flag
_atom_site_refinement_flags_posn
_atom_site_refinement_flags_adp
_atom_site_refinement_flags_occupancy
_atom_site_disorder_assembly
_atom_site_disorder_group
Cr1 Cr 0.5000 0.54233(7) 0.2500 0.02942(16) Uani 1 2 d S T P . .
Cr2 Cr 0.0000 0.58082(7) 0.2500 0.03193(16) Uani 1 2 d S T P . .
N1 N 0.46432(8) 0.7357(3) 0.20270(8) 0.0289(5) Uani 1 1 d . . . . .
N2 N 0.41672(11) 0.4310(4) 0.30968(12) 0.0565(7) Uani 1 1 d . . . . .
N3 N 0.42917(12) 0.3086(4) 0.15937(12) 0.0615(8) Uani 1 1 d . . . . .
N4 N 0.03661(8) 0.7728(3) 0.22632(9) 0.0318(5) Uani 1 1 d . . . . .
N6 N 0.06614(13) 0.3383(4) 0.20343(15) 0.0731(10) Uani 1 1 d . . . . .
C1 C 0.48051(10) 0.8816(3) 0.22393(11) 0.0340(6) Uani 1 1 d . . . . .
H1 H 0.4662 0.9781 0.2045 0.041 Uiso 1 1 calc R U . . .
C2 C 0.36876(10) 0.7361(3) 0.14522(11) 0.0324(6) Uani 1 1 d . . . . .
C3 C 0.33016(11) 0.7387(4) 0.09243(12) 0.0401(7) Uani 1 1 d . . . . .
H3 H 0.2928 0.7366 0.0899 0.048 Uiso 1 1 calc R U . . .
C4 C 0.34467(12) 0.7442(4) 0.04327(11) 0.0426(7) Uani 1 1 d . . . . .
H4 H 0.3176 0.7453 0.0074 0.051 Uiso 1 1 calc R U . . .
C5 C 0.39858(12) 0.7479(4) 0.04679(11) 0.0418(7) Uani 1 1 d . . . . .
H5 H 0.4085 0.7529 0.0130 0.050 Uiso 1 1 calc R U . . .
C6 C 0.43892(11) 0.7443(3) 0.09869(11) 0.0349(6) Uani 1 1 d . . . . .
C7 C 0.42382(10) 0.7380(3) 0.14865(10) 0.0295(5) Uani 1 1 d . . . . .
C8 C 0.35057(11) 0.7388(4) 0.19822(11) 0.0389(7) Uani 1 1 d . . . . .
H8 H 0.3834 0.7228 0.2318 0.047 Uiso 1 1 calc R U . . .
C9 C 0.32604(15) 0.9033(4) 0.20420(15) 0.0615(9) Uani 1 1 d . . . . .
H9A H 0.3530 0.9879 0.2061 0.092 Uiso 1 1 calc R U . . .
H9B H 0.3155 0.9050 0.2389 0.092 Uiso 1 1 calc R U . . .
H9C H 0.2940 0.9223 0.1714 0.092 Uiso 1 1 calc R U . . .
C10 C 0.31069(12) 0.6038(4) 0.19783(14) 0.0513(8) Uani 1 1 d . . . . .
H10A H 0.2790 0.6135 0.1641 0.077 Uiso 1 1 calc R U . . .
H10B H 0.2990 0.6114 0.2318 0.077 Uiso 1 1 calc R U . . .
H10C H 0.3283 0.4995 0.1974 0.077 Uiso 1 1 calc R U . . .
C11 C 0.49830(12) 0.7538(4) 0.10089(12) 0.0450(7) Uani 1 1 d . . . . .
H11 H 0.5210 0.7285 0.1405 0.054 Uiso 1 1 calc R U . . .
C12 C 0.51238(16) 0.9241(5) 0.08683(19) 0.0775(12) Uani 1 1 d . . . . .
H12A H 0.5510 0.9294 0.0899 0.116 Uiso 1 1 calc R U . . .
H12B H 0.5046 1.0006 0.1134 0.116 Uiso 1 1 calc R U . . .
H12C H 0.4906 0.9516 0.0481 0.116 Uiso 1 1 calc R U . . .
C13 C 0.51161(15) 0.6307(5) 0.06152(15) 0.0686(11) Uani 1 1 d . . . . .
H13A H 0.5009 0.5230 0.0704 0.103 Uiso 1 1 calc R U . . .
H13B H 0.5507 0.6322 0.0667 0.103 Uiso 1 1 calc R U . . .
H13C H 0.4918 0.6577 0.0222 0.103 Uiso 1 1 calc R U . . .
C14 C 0.44739(11) 0.4806(4) 0.28761(12) 0.0389(6) Uani 1 1 d . . . . .
C15 C 0.36930(19) 0.1958(5) 0.32521(18) 0.0764(12) Uani 1 1 d . U . . .
H15A H 0.4014 0.1279 0.3276 0.092 Uiso 1 1 calc R U . . .
H15B H 0.3468 0.1996 0.2850 0.092 Uiso 1 1 calc R U . . .
C16 C 0.33661(18) 0.1171(6) 0.3596(2) 0.0887(14) Uani 1 1 d . U . . .
H16A H 0.3617 0.0776 0.3958 0.106 Uiso 1 1 calc R U . . .
H16B H 0.3168 0.0231 0.3385 0.106 Uiso 1 1 calc R U . . .
C17 C 0.29599(19) 0.2346(7) 0.3718(2) 0.1016(17) Uani 1 1 d . U . . .
H17A H 0.2649 0.2460 0.3369 0.122 Uiso 1 1 calc R U . . .
H17B H 0.2820 0.1860 0.4011 0.122 Uiso 1 1 calc R U . . .
C18 C 0.31584(18) 0.3918(6) 0.39043(18) 0.0852(13) Uani 1 1 d . U . . .
H18A H 0.3401 0.3855 0.4299 0.102 Uiso 1 1 calc R U . . .
H18B H 0.2849 0.4625 0.3900 0.102 Uiso 1 1 calc R U . . .
C19 C 0.34602(15) 0.4638(5) 0.35433(15) 0.0654(10) Uani 1 1 d . U . . .
H19A H 0.3197 0.4939 0.3175 0.078 Uiso 1 1 calc R U . . .
H19B H 0.3638 0.5640 0.3726 0.078 Uiso 1 1 calc R U . . .
C20 C 0.38764(17) 0.3584(5) 0.34363(19) 0.0706(11) Uani 1 1 d . U . . .
H20 H 0.4152 0.3438 0.3816 0.085 Uiso 1 1 calc R U . . .
C21 C 0.45599(12) 0.3980(4) 0.19346(12) 0.0395(6) Uani 1 1 d . . . . .
C22 C 0.40933(15) 0.2790(5) 0.05738(16) 0.0658(10) Uani 1 1 d . . . . .
H22A H 0.4466 0.2395 0.0624 0.079 Uiso 1 1 calc R U . . .
H22B H 0.4096 0.3976 0.0533 0.079 Uiso 1 1 calc R U . . .
C23 C 0.37169(16) 0.2077(5) 0.00388(15) 0.0704(11) Uani 1 1 d . . . . .
H23A H 0.3798 0.2567 -0.0291 0.085 Uiso 1 1 calc R U . . .
H23B H 0.3789 0.0906 0.0034 0.085 Uiso 1 1 calc R U . . .
C24 C 0.31369(17) 0.2319(6) -0.00228(16) 0.0824(13) Uani 1 1 d . . . . .
H24A H 0.3041 0.3452 -0.0134 0.099 Uiso 1 1 calc R U . . .
H24B H 0.2919 0.1623 -0.0334 0.099 Uiso 1 1 calc R U . . .
C25 C 0.29854(15) 0.1967(6) 0.04888(16) 0.0743(12) Uani 1 1 d . . . . .
H25A H 0.2981 0.0784 0.0538 0.089 Uiso 1 1 calc R U . . .
H25B H 0.2612 0.2368 0.0434 0.089 Uiso 1 1 calc R U . . .
C26 C 0.33540(14) 0.2692(5) 0.10184(14) 0.0568(9) Uani 1 1 d . . . . .
H26A H 0.3265 0.2239 0.1348 0.068 Uiso 1 1 calc R U . . .
H26B H 0.3290 0.3869 0.1013 0.068 Uiso 1 1 calc R U . . .
C27 C 0.39406(15) 0.2392(5) 0.10876(14) 0.0641(10) Uani 1 1 d . . . . .
H27 H 0.3991 0.1200 0.1137 0.077 Uiso 1 1 calc R U . . .
C28 C 0.02001(11) 0.9182(4) 0.23695(12) 0.0405(7) Uani 1 1 d . . . . .
H28 H 0.0347 1.0149 0.2272 0.049 Uiso 1 1 calc R U . . .
C29 C 0.13328(11) 0.7771(3) 0.23275(12) 0.0363(6) Uani 1 1 d . . . . .
C30 C 0.17272(12) 0.7783(4) 0.20505(14) 0.0459(7) Uani 1 1 d . . . . .
H30 H 0.2099 0.7805 0.2269 0.055 Uiso 1 1 calc R U . . .
C31 C 0.15940(12) 0.7764(4) 0.14700(14) 0.0466(7) Uani 1 1 d . . . . .
H31 H 0.1871 0.7764 0.1291 0.056 Uiso 1 1 calc R U . . .
C32 C 0.10560(12) 0.7744(4) 0.11500(13) 0.0455(7) Uani 1 1 d . . . . .
H32 H 0.0964 0.7740 0.0749 0.055 Uiso 1 1 calc R U . . .
C33 C 0.06442(11) 0.7729(4) 0.14029(12) 0.0392(6) Uani 1 1 d . . . . .
C34 C 0.07835(10) 0.7734(3) 0.19941(11) 0.0330(6) Uani 1 1 d . . . . .
C35 C 0.15027(12) 0.7858(4) 0.29668(13) 0.0499(8) Uani 1 1 d . . . . .
H35 H 0.1176 0.7635 0.3090 0.060 Uiso 1 1 calc R U . . .
C36 C 0.1702(2) 0.9554(6) 0.31616(18) 0.0940(15) Uani 1 1 d . . . . .
H36A H 0.2013 0.9817 0.3030 0.141 Uiso 1 1 calc R U . . .
H36B H 0.1812 0.9604 0.3576 0.141 Uiso 1 1 calc R U . . .
H36C H 0.1410 1.0329 0.3004 0.141 Uiso 1 1 calc R U . . .
C37 C 0.19372(15) 0.6628(6) 0.32492(16) 0.0760(12) Uani 1 1 d . . . . .
H37A H 0.1798 0.5539 0.3140 0.114 Uiso 1 1 calc R U . . .
H37B H 0.2034 0.6741 0.3661 0.114 Uiso 1 1 calc R U . . .
H37C H 0.2259 0.6810 0.3128 0.114 Uiso 1 1 calc R U . . .
C38 C 0.00588(12) 0.7783(5) 0.10301(13) 0.0537(9) Uani 1 1 d . . . . .
H38 H -0.0178 0.7542 0.1272 0.064 Uiso 1 1 calc R U . . .
C39 C -0.00774(18) 0.9487(6) 0.0787(2) 0.0956(16) Uani 1 1 d . . . . .
H39A H 0.0155 0.9756 0.0553 0.143 Uiso 1 1 calc R U . . .
H39B H -0.0015 1.0264 0.1098 0.143 Uiso 1 1 calc R U . . .
H39C H -0.0459 0.9530 0.0554 0.143 Uiso 1 1 calc R U . . .
C40 C -0.00639(15) 0.6560(6) 0.05561(17) 0.0755(12) Uani 1 1 d . . . . .
H40A H 0.0166 0.6771 0.0314 0.113 Uiso 1 1 calc R U . . .
H40B H -0.0447 0.6643 0.0330 0.113 Uiso 1 1 calc R U . . .
H40C H 0.0010 0.5474 0.0716 0.113 Uiso 1 1 calc R U . . .
C41 C 0.04214(12) 0.4329(4) 0.22096(14) 0.0448(7) Uani 1 1 d . . . . .
C42 C 0.10553(14) 0.2671(4) 0.18081(16) 0.0548(9) Uani 1 1 d . . . . .
H42 H 0.1026 0.1475 0.1839 0.066 Uiso 1 1 calc R U . . .
C43 C 0.09469(15) 0.3066(5) 0.11890(16) 0.0640(10) Uani 1 1 d . . . . .
H43A H 0.0583 0.2661 0.0971 0.077 Uiso 1 1 calc R U . . .
H43B H 0.0948 0.4251 0.1141 0.077 Uiso 1 1 calc R U . . .
C44 C 0.13682(18) 0.2322(6) 0.09617(17) 0.0780(12) Uani 1 1 d . . . . .
H44A H 0.1328 0.1135 0.0955 0.094 Uiso 1 1 calc R U . . .
H44B H 0.1308 0.2691 0.0568 0.094 Uiso 1 1 calc R U . . .
C45 C 0.19326(18) 0.2757(7) 0.1311(2) 0.0948(16) Uani 1 1 d . . . . .
H45A H 0.2195 0.2153 0.1170 0.114 Uiso 1 1 calc R U . . .
H45B H 0.1992 0.3921 0.1264 0.114 Uiso 1 1 calc R U . . .
C46 C 0.20395(15) 0.2404(6) 0.1919(2) 0.0780(12) Uani 1 1 d . . . . .
H46A H 0.2402 0.2826 0.2133 0.094 Uiso 1 1 calc R U . . .
H46B H 0.2044 0.1222 0.1974 0.094 Uiso 1 1 calc R U . . .
C47 C 0.16197(15) 0.3140(5) 0.21469(16) 0.0631(9) Uani 1 1 d . . . . .
H47A H 0.1687 0.2791 0.2544 0.076 Uiso 1 1 calc R U . . .
H47B H 0.1653 0.4328 0.2145 0.076 Uiso 1 1 calc R U . . .
C48 C 0.0573(3) 0.5223(12) 0.3178(2) 0.0395(15) Uani 0.604(5) 1 d G U P A 1
N5 N 0.08028(19) 0.4751(8) 0.3656(2) 0.0583(15) Uani 0.604(5) 1 d G U P A 1
C49 C 0.1580(3) 0.4729(7) 0.4511(4) 0.0779(18) Uani 0.604(5) 1 d G U P A 1
H49A H 0.1488 0.5823 0.4612 0.094 Uiso 0.604(5) 1 calc R U P A 1
H49B H 0.1828 0.4848 0.4278 0.094 Uiso 0.604(5) 1 calc R U P A 1
C50 C 0.1870(4) 0.3833(10) 0.5045(3) 0.1021(17) Uani 0.604(5) 1 d G U P A 1
H50A H 0.2234 0.4316 0.5211 0.123 Uiso 0.604(5) 1 calc R U P A 1
H50B H 0.1667 0.3975 0.5321 0.123 Uiso 0.604(5) 1 calc R U P A 1
C51 C 0.1934(3) 0.2096(10) 0.4959(3) 0.092(3) Uani 0.604(5) 1 d G U P A 1
H51A H 0.2224 0.1946 0.4780 0.111 Uiso 0.604(5) 1 calc R U P A 1
H51B H 0.2054 0.1561 0.5334 0.111 Uiso 0.604(5) 1 calc R U P A 1
C52 C 0.1439(3) 0.1294(7) 0.4608(3) 0.080(3) Uani 0.604(5) 1 d G U P A 1
H52A H 0.1185 0.1170 0.4834 0.096 Uiso 0.604(5) 1 calc R U P A 1
H52B H 0.1535 0.0200 0.4511 0.096 Uiso 0.604(5) 1 calc R U P A 1
C53 C 0.1154(3) 0.2166(6) 0.4073(2) 0.0726(13) Uani 0.604(5) 1 d G U P A 1
H53A H 0.0795 0.1661 0.3898 0.087 Uiso 0.604(5) 1 calc R U P A 1
H53B H 0.1368 0.2054 0.3805 0.087 Uiso 0.604(5) 1 calc R U P A 1
C54 C 0.10756(17) 0.3921(6) 0.41674(17) 0.0541(11) Uani 0.604(5) 1 d G U P A 1
H54A H 0.0823 0.3962 0.4402 0.065 Uiso 0.604(5) 1 calc R U P A 1
C48' C 0.0482(6) 0.518(2) 0.3244(5) 0.0395(15) Uani 0.396(5) 1 d . U P A 2
N5' N 0.0924(4) 0.4708(16) 0.3561(5) 0.0583(15) Uani 0.396(5) 1 d . U P A 2
C49' C 0.1501(7) 0.4864(18) 0.4539(7) 0.0779(18) Uani 0.396(5) 1 d . U P A 2
H49C H 0.1176 0.5281 0.4624 0.094 Uiso 0.396(5) 1 calc R U P A 2
H49D H 0.1723 0.5794 0.4492 0.094 Uiso 0.396(5) 1 calc R U P A 2
C50' C 0.1851(8) 0.373(2) 0.5054(7) 0.1021(17) Uani 0.396(5) 1 d . U P A 2
H50C H 0.2238 0.3998 0.5116 0.123 Uiso 0.396(5) 1 calc R U P A 2
H50D H 0.1763 0.4087 0.5398 0.123 Uiso 0.396(5) 1 calc R U P A 2
C51' C 0.1812(8) 0.218(2) 0.5035(7) 0.092(3) Uani 0.396(5) 1 d . U P A 2
H51C H 0.1583 0.1872 0.5273 0.111 Uiso 0.396(5) 1 calc R U P A 2
H51D H 0.2179 0.1749 0.5222 0.111 Uiso 0.396(5) 1 calc R U P A 2
C52' C 0.1597(6) 0.1321(17) 0.4490(6) 0.080(3) Uani 0.396(5) 1 d . U P A 2
H52C H 0.1422 0.0312 0.4558 0.096 Uiso 0.396(5) 1 calc R U P A 2
H52D H 0.1905 0.1019 0.4353 0.096 Uiso 0.396(5) 1 calc R U P A 2
C53' C 0.1190(6) 0.2268(15) 0.4029(6) 0.0726(13) Uani 0.396(5) 1 d . U P A 2
H53C H 0.1151 0.1745 0.3660 0.087 Uiso 0.396(5) 1 calc R U P A 2
H53D H 0.0832 0.2221 0.4096 0.087 Uiso 0.396(5) 1 calc R U P A 2
C54' C 0.1330(4) 0.3874(12) 0.3996(4) 0.0541(11) Uani 0.396(5) 1 d . U P A 2
H54B H 0.1657 0.3846 0.3862 0.065 Uiso 0.396(5) 1 calc R U P A 2

loop_
_atom_site_aniso_label
_atom_site_aniso_U_11
_atom_site_aniso_U_22
_atom_site_aniso_U_33
_atom_site_aniso_U_23
_atom_site_aniso_U_13
_atom_site_aniso_U_12
Cr1 0.0265(3) 0.0383(4) 0.0225(3) 0.000 0.0060(2) 0.000
Cr2 0.0248(3) 0.0380(4) 0.0338(3) 0.000 0.0102(3) 0.000
N1 0.0224(10) 0.0400(13) 0.0232(10) -0.0006(9) 0.0055(8) -0.0015(9)
N2 0.0528(17) 0.0656(19) 0.0591(18) 0.0082(14) 0.0289(14) -0.0085(14)
N3 0.0638(19) 0.0588(18) 0.0499(17) -0.0127(14) -0.0003(14) -0.0143(15)
N4 0.0240(11) 0.0382(13) 0.0333(12) 0.0019(9) 0.0088(9) 0.0003(9)
N6 0.072(2) 0.062(2) 0.104(3) -0.0090(18) 0.053(2) 0.0135(17)
C1 0.0289(14) 0.0387(15) 0.0304(14) 0.0028(12) 0.0031(11) 0.0017(11)
C2 0.0280(13) 0.0399(15) 0.0275(13) -0.0001(11) 0.0056(10) -0.0005(11)
C3 0.0296(14) 0.0515(18) 0.0331(15) 0.0018(13) 0.0006(12) 0.0011(12)
C4 0.0424(17) 0.0529(19) 0.0243(13) 0.0005(12) -0.0020(12) 0.0026(13)
C5 0.0471(18) 0.0532(19) 0.0248(13) 0.0031(12) 0.0106(12) 0.0043(14)
C6 0.0349(15) 0.0429(16) 0.0270(13) 0.0028(11) 0.0098(11) 0.0008(12)
C7 0.0282(13) 0.0358(14) 0.0214(12) 0.0015(10) 0.0031(10) 0.0018(10)
C8 0.0262(14) 0.0608(19) 0.0288(14) 0.0015(13) 0.0071(11) 0.0040(12)
C9 0.065(2) 0.067(2) 0.059(2) -0.0116(18) 0.0295(19) 0.0067(18)
C10 0.0401(17) 0.068(2) 0.0475(18) 0.0102(16) 0.0163(14) -0.0012(15)
C11 0.0367(16) 0.069(2) 0.0318(15) 0.0072(14) 0.0145(13) 0.0045(14)
C12 0.059(2) 0.089(3) 0.096(3) 0.017(2) 0.039(2) -0.013(2)
C13 0.060(2) 0.098(3) 0.056(2) -0.002(2) 0.0302(19) 0.014(2)
C14 0.0365(15) 0.0440(17) 0.0354(15) 0.0025(12) 0.0098(12) -0.0027(13)
C15 0.094(3) 0.079(3) 0.071(3) -0.016(2) 0.047(2) -0.032(2)
C16 0.075(3) 0.096(3) 0.095(3) 0.027(3) 0.025(2) -0.030(2)
C17 0.075(3) 0.169(5) 0.076(3) -0.035(3) 0.045(2) -0.054(3)
C18 0.066(3) 0.132(4) 0.068(3) 0.033(3) 0.036(2) 0.023(2)
C19 0.053(2) 0.096(3) 0.050(2) -0.0005(19) 0.0196(17) 0.0040(19)
C20 0.072(2) 0.066(2) 0.094(3) 0.018(2) 0.055(2) -0.0012(19)
C21 0.0386(16) 0.0407(16) 0.0364(15) 0.0036(13) 0.0073(13) 0.0012(13)
C22 0.054(2) 0.082(3) 0.065(2) -0.009(2) 0.0226(18) -0.0095(19)
C23 0.078(3) 0.095(3) 0.0419(19) -0.0082(19) 0.0243(19) -0.009(2)
C24 0.067(3) 0.128(4) 0.040(2) 0.003(2) -0.0010(19) -0.008(3)
C25 0.046(2) 0.109(3) 0.063(2) -0.021(2) 0.0092(18) -0.012(2)
C26 0.056(2) 0.068(2) 0.0490(19) -0.0071(17) 0.0208(16) -0.0064(17)
C27 0.054(2) 0.090(3) 0.0430(19) -0.0154(18) 0.0076(16) -0.0157(19)
C28 0.0397(16) 0.0376(16) 0.0461(17) 0.0036(13) 0.0159(13) -0.0024(12)
C29 0.0285(14) 0.0377(15) 0.0427(15) 0.0025(12) 0.0107(12) -0.0028(11)
C30 0.0270(15) 0.0536(19) 0.057(2) 0.0035(15) 0.0130(14) -0.0030(13)
C31 0.0393(17) 0.0508(19) 0.058(2) 0.0064(15) 0.0275(15) 0.0016(14)
C32 0.0425(17) 0.057(2) 0.0428(17) 0.0076(14) 0.0213(14) 0.0020(14)
C33 0.0310(15) 0.0477(17) 0.0395(15) 0.0052(13) 0.0117(12) 0.0012(12)
C34 0.0267(13) 0.0363(15) 0.0383(14) 0.0043(11) 0.0134(11) 0.0002(11)
C35 0.0335(16) 0.069(2) 0.0427(17) 0.0019(15) 0.0053(13) -0.0094(15)
C36 0.120(4) 0.092(3) 0.061(3) -0.023(2) 0.014(3) -0.037(3)
C37 0.056(2) 0.107(3) 0.057(2) 0.019(2) 0.0040(19) 0.015(2)
C38 0.0341(17) 0.088(3) 0.0380(17) 0.0087(17) 0.0090(13) 0.0040(16)
C39 0.072(3) 0.103(4) 0.091(3) 0.023(3) -0.006(3) 0.031(3)
C40 0.049(2) 0.109(3) 0.062(2) -0.009(2) 0.0055(18) -0.008(2)
C41 0.0407(17) 0.0428(18) 0.0555(19) 0.0033(14) 0.0214(15) 0.0020(13)
C42 0.049(2) 0.053(2) 0.071(2) -0.0017(17) 0.0308(18) 0.0085(15)
C43 0.058(2) 0.063(2) 0.069(2) 0.0100(19) 0.0153(19) 0.0062(18)
C44 0.088(3) 0.096(3) 0.059(2) 0.007(2) 0.036(2) 0.009(2)
C45 0.069(3) 0.129(4) 0.107(4) 0.015(3) 0.057(3) 0.001(3)
C46 0.041(2) 0.097(3) 0.098(3) 0.006(3) 0.023(2) -0.001(2)
C47 0.064(2) 0.060(2) 0.064(2) -0.0017(18) 0.0162(19) -0.0015(18)
C48 0.030(3) 0.053(2) 0.041(2) 0.0086(18) 0.019(2) -0.002(2)
N5 0.044(3) 0.081(2) 0.048(2) 0.021(2) 0.011(2) 0.010(2)
C49 0.065(3) 0.087(3) 0.067(3) -0.002(2) -0.002(2) 0.015(2)
C50 0.093(3) 0.104(3) 0.072(3) -0.003(2) -0.032(2) 0.016(3)
C51 0.075(5) 0.104(3) 0.078(4) 0.017(3) -0.007(3) 0.019(3)
C52 0.080(5) 0.080(3) 0.069(4) 0.029(3) 0.005(3) 0.000(3)
C53 0.066(3) 0.078(3) 0.063(2) 0.0219(19) 0.003(2) 0.0037(19)
C54 0.042(3) 0.072(3) 0.044(2) 0.0156(19) 0.0071(17) 0.012(2)
C48' 0.030(3) 0.053(2) 0.041(2) 0.0086(18) 0.019(2) -0.002(2)
N5' 0.044(3) 0.081(2) 0.048(2) 0.021(2) 0.011(2) 0.010(2)
C49' 0.065(3) 0.087(3) 0.067(3) -0.002(2) -0.002(2) 0.015(2)
C50' 0.093(3) 0.104(3) 0.072(3) -0.003(2) -0.032(2) 0.016(3)
C51' 0.075(5) 0.104(3) 0.078(4) 0.017(3) -0.007(3) 0.019(3)
C52' 0.080(5) 0.080(3) 0.069(4) 0.029(3) 0.005(3) 0.000(3)
C53' 0.066(3) 0.078(3) 0.063(2) 0.0219(19) 0.003(2) 0.0037(19)
C54' 0.042(3) 0.072(3) 0.044(2) 0.0156(19) 0.0071(17) 0.012(2)

loop_
_atom_type_symbol
_atom_type_description
_atom_type_scat_dispersion_real
_atom_type_scat_dispersion_imag
_atom_type_scat_source
C C 0.0033 0.0016 'International Tables Vol C Tables 4.2.6.8 and 6.1.1.4'
H H 0.0000 0.0000 'International Tables Vol C Tables 4.2.6.8 and 6.1.1.4'
N N 0.0061 0.0033 'International Tables Vol C Tables 4.2.6.8 and 6.1.1.4'
Cr Cr 0.3209 0.6236 'International Tables Vol C Tables 4.2.6.8 and 6.1.1.4'

loop_
_geom_angle_atom_site_label_1
_geom_angle_atom_site_label_2
_geom_angle_atom_site_label_3
_geom_angle
_geom_angle_site_symmetry_1
_geom_angle_site_symmetry_3
C21 Cr1 C21 103.26(17) . 2_655
C21 Cr1 C14 80.83(12) . .
C21 Cr1 C14 80.31(12) 2_655 .
C21 Cr1 C14 80.30(12) . 2_655
C21 Cr1 C14 80.83(12) 2_655 2_655
C14 Cr1 C14 149.38(18) . 2_655
C21 Cr1 N1 166.31(10) . 2_655
C21 Cr1 N1 90.41(10) 2_655 2_655
C14 Cr1 N1 101.09(10) . 2_655
C14 Cr1 N1 102.94(10) 2_655 2_655
C21 Cr1 N1 90.41(10) . .
C21 Cr1 N1 166.31(11) 2_655 .
C14 Cr1 N1 102.94(10) . .
C14 Cr1 N1 101.09(10) 2_655 .
N1 Cr1 N1 75.93(12) 2_655 .
C41 Cr2 C41 100.59(18) 2 .
C41 Cr2 C48 78.0(3) 2 2
C41 Cr2 C48 83.4(3) . 2
C41 Cr2 C48 83.4(3) 2 .
C41 Cr2 C48 78.0(3) . .
C48 Cr2 C48 150.9(6) 2 .
C41 Cr2 C48' 75.4(5) 2 .
C41 Cr2 C48' 85.0(5) . .
C41 Cr2 C48' 85.0(5) 2 2
C41 Cr2 C48' 75.4(5) . 2
C48' Cr2 C48' 149.3(11) . 2
C41 Cr2 N4 91.42(11) 2 2
C41 Cr2 N4 167.96(11) . 2
C48 Cr2 N4 98.5(3) 2 2
C48 Cr2 N4 104.3(3) . 2
C48' Cr2 N4 98.9(5) . 2
C48' Cr2 N4 105.1(5) 2 2
C41 Cr2 N4 167.96(11) 2 .
C41 Cr2 N4 91.42(11) . .
C48 Cr2 N4 104.3(3) 2 .
C48 Cr2 N4 98.5(3) . .
C48' Cr2 N4 105.1(5) . .
C48' Cr2 N4 98.9(5) 2 .
N4 Cr2 N4 76.57(12) 2 .
C1 N1 C7 114.2(2) . .
C1 N1 Cr1 117.06(17) . .
C7 N1 Cr1 128.74(17) . .
C14 N2 C20 169.8(4) . .
C21 N3 C27 164.3(4) . .
C28 N4 C34 115.0(2) . .
C28 N4 Cr2 116.50(17) . .
C34 N4 Cr2 128.47(17) . .
C41 N6 C42 161.6(4) . .
N1 C1 C1 114.97(14) . 2_655
C3 C2 C7 119.0(2) . .
C3 C2 C8 119.5(2) . .
C7 C2 C8 121.5(2) . .
C4 C3 C2 121.6(3) . .
C5 C4 C3 119.3(3) . .
C4 C5 C6 121.4(3) . .
C5 C6 C7 119.0(2) . .
C5 C6 C11 119.8(2) . .
C7 C6 C11 121.2(2) . .
C2 C7 C6 119.8(2) . .
C2 C7 N1 119.9(2) . .
C6 C7 N1 120.3(2) . .
C10 C8 C2 111.8(2) . .
C10 C8 C9 110.9(3) . .
C2 C8 C9 110.0(2) . .
C6 C11 C13 111.4(3) . .
C6 C11 C12 110.4(3) . .
C13 C11 C12 111.0(3) . .
N2 C14 Cr1 174.7(3) . .
C20 C15 C16 113.9(3) . .
C15 C16 C17 111.8(4) . .
C18 C17 C16 116.5(4) . .
C17 C18 C19 112.2(4) . .
C20 C19 C18 114.8(4) . .
N2 C20 C15 112.8(3) . .
N2 C20 C19 113.8(3) . .
C15 C20 C19 114.9(4) . .
N3 C21 Cr1 179.3(3) . .
C27 C22 C23 113.5(3) . .
C24 C23 C22 113.7(3) . .
C25 C24 C23 114.5(3) . .
C24 C25 C26 114.4(3) . .
C25 C26 C27 112.8(3) . .
N3 C27 C22 113.6(3) . .
N3 C27 C26 112.6(3) . .
C22 C27 C26 113.0(3) . .
N4 C28 C28 115.22(15) . 2
C30 C29 C34 118.0(3) . .
C30 C29 C35 119.6(3) . .
C34 C29 C35 122.3(2) . .
C31 C30 C29 121.9(3) . .
C30 C31 C32 119.4(3) . .
C31 C32 C33 121.3(3) . .
C32 C33 C34 119.0(3) . .
C32 C33 C38 119.0(3) . .
C34 C33 C38 122.0(2) . .
C33 C34 C29 120.4(2) . .
C33 C34 N4 119.9(2) . .
C29 C34 N4 119.7(2) . .
C29 C35 C37 112.8(3) . .
C29 C35 C36 109.8(3) . .
C37 C35 C36 110.0(3) . .
C40 C38 C33 112.9(3) . .
C40 C38 C39 110.1(3) . .
C33 C38 C39 109.5(3) . .
N6 C41 Cr2 177.2(3) . .
N6 C42 C47 111.2(3) . .
N6 C42 C43 112.0(3) . .
C47 C42 C43 111.1(3) . .
C44 C43 C42 111.1(3) . .
C45 C44 C43 112.0(4) . .
C46 C45 C44 112.9(3) . .
C45 C46 C47 111.9(4) . .
C42 C47 C46 112.1(3) . .
N5 C48 Cr2 160.8(4) . .
C48 N5 C54 169.5 . .
C54 C49 C50 113.4 . .
C51 C50 C49 113.8 . .
C52 C51 C50 114.4 . .
C51 C52 C53 114.3 . .
C52 C53 C54 112.7 . .
N5 C54 C49 113.7 . .
N5 C54 C53 112.6 . .
C49 C54 C53 113.1 . .
N5' C48' Cr2 152.0(12) . .
C48' N5' C54' 162.6(11) . .
C54' C49' C50' 109.1(10) . .
C51' C50' C49' 121.9(11) . .
C50' C51' C52' 121.3(12) . .
C51' C52' C53' 114.8(12) . .
C54' C53' C52' 114.0(10) . .
C53' C54' N5' 111.3(9) . .
C53' C54' C49' 118.5(10) . .
N5' C54' C49' 110.8(10) . .

loop_
_geom_bond_atom_site_label_1
_geom_bond_atom_site_label_2
_geom_bond_distance
_geom_bond_site_symmetry_2
Cr1 C21 1.929(3) .
Cr1 C21 1.929(3) 2_655
Cr1 C14 1.939(3) .
Cr1 C14 1.939(3) 2_655
Cr1 N1 2.035(2) 2_655
Cr1 N1 2.035(2) .
Cr2 C41 1.922(3) 2
Cr2 C41 1.922(3) .
Cr2 C48 1.933(5) 2
Cr2 C48 1.933(5) .
Cr2 C48' 1.954(10) .
Cr2 C48' 1.954(10) 2
Cr2 N4 2.029(2) 2
Cr2 N4 2.030(2) .
N1 C1 1.336(3) .
N1 C7 1.427(3) .
N2 C14 1.168(4) .
N2 C20 1.423(4) .
N3 C21 1.178(4) .
N3 C27 1.427(4) .
N4 C28 1.334(4) .
N4 C34 1.432(3) .
N6 C41 1.164(4) .
N6 C42 1.432(4) .
C1 C1 1.376(5) 2_655
C2 C3 1.383(4) .
C2 C7 1.401(4) .
C2 C8 1.525(4) .
C3 C4 1.381(4) .
C4 C5 1.371(4) .
C5 C6 1.388(4) .
C6 C7 1.409(3) .
C6 C11 1.522(4) .
C8 C10 1.521(4) .
C8 C9 1.531(4) .
C11 C13 1.523(5) .
C11 C12 1.526(5) .
C15 C20 1.457(6) .
C15 C16 1.519(5) .
C16 C17 1.530(7) .
C17 C18 1.426(7) .
C18 C19 1.482(5) .
C19 C20 1.472(5) .
C22 C27 1.482(5) .
C22 C23 1.507(5) .
C23 C24 1.475(6) .
C24 C25 1.467(5) .
C25 C26 1.494(5) .
C26 C27 1.495(5) .
C28 C28 1.379(5) 2
C29 C30 1.393(4) .
C29 C34 1.410(4) .
C29 C35 1.512(4) .
C30 C31 1.374(4) .
C31 C32 1.376(4) .
C32 C33 1.391(4) .
C33 C34 1.399(4) .
C33 C38 1.515(4) .
C35 C37 1.522(5) .
C35 C36 1.526(5) .
C38 C40 1.511(5) .
C38 C39 1.536(5) .
C42 C47 1.497(5) .
C42 C43 1.510(5) .
C43 C44 1.504(5) .
C44 C45 1.497(6) .
C45 C46 1.476(6) .
C46 C47 1.499(5) .
C48 N5 1.2173 .
N5 C54 1.4273 .
C49 C54 1.4820 .
C49 C50 1.5054 .
C50 C51 1.4739 .
C51 C52 1.4695 .
C52 C53 1.4941 .
C53 C54 1.4982 .
C48' N5' 1.239(12) .
N5' C54' 1.433(11) .
C49' C54' 1.522(18) .
C49' C50' 1.619(15) .
C50' C51' 1.291(17) .
C51' C52' 1.48(2) .
C52' C53' 1.517(14) .
C53' C54' 1.390(15) .
